data_2235543
loop_
_publ_author_name
'Choi, Hong Dae'
'Seo, Pil Ja'
'Lee, Uk'

_publ_section_title
;
 3-(4-Bromophenylsulfonyl)-5-chloro-2-methyl-1-benzofuran
;
_journal_coeditor_code LH5482
_journal_issue 7
_journal_name_full 'Acta Crystallographica Section E'
_journal_page_first o2027
_journal_paper_doi 10.1107/S1600536812024592
_journal_volume 68
_journal_year 2012
_chemical_formula_iupac 'C15 H10 Br Cl O3 S'
_chemical_formula_moiety 'C15 H10 Br Cl O3 S'
_chemical_formula_sum 'C15 H10 Br Cl O3 S'
_chemical_formula_weight 385.65
_chemical_name_systematic
;
3-(4-Bromophenylsulfonyl)-5-chloro-2-methyl-1-benzofuran
;
_space_group_IT_number 2
_symmetry_cell_setting triclinic
_symmetry_space_group_name_Hall '-P 1'
_symmetry_space_group_name_H-M 'P -1'
_atom_sites_solution_hydrogens difmap
_atom_sites_solution_primary direct
_atom_sites_solution_secondary difmap
_cell_angle_alpha 69.659(2)
_cell_angle_beta 89.526(2)
_cell_angle_gamma 71.6320(10)
_cell_formula_units_Z 2
_cell_length_a 7.1089(2)
_cell_length_b 10.4169(3)
_cell_length_c 11.0217(3)
_cell_measurement_reflns_used 7922
_cell_measurement_temperature 173(2)
_cell_measurement_theta_max 28.26
_cell_measurement_theta_min 2.50
_cell_volume 721.58(4)
_computing_cell_refinement '<i>SAINT</i> (Bruker, 2009)'
_computing_data_collection '<i>APEX2</i> (Bruker, 2009)'
_computing_data_reduction '<i>SAINT</i> (Bruker, 2009)'
_computing_molecular_graphics '<i>ORTEP-3</i> (Farrugia, 1997) and <i>DIAMOND</i> (Brandenburg, 1998)'
_computing_publication_material '<i>SHELXL97</i> (Sheldrick, 2008)'
_computing_structure_refinement '<i>SHELXL97</i> (Sheldrick, 2008)'
_computing_structure_solution '<i>SHELXS97</i> (Sheldrick, 2008)'
_diffrn_ambient_temperature 173(2)
_diffrn_detector_area_resol_mean 10.0
_diffrn_measured_fraction_theta_full 0.996
_diffrn_measured_fraction_theta_max 0.996
_diffrn_measurement_device_type 'Bruker SMART APEXII CCD'
_diffrn_measurement_method '\f and \w scans'
_diffrn_radiation_monochromator 'graphite multilayer'
_diffrn_radiation_source 'rotating anode'
_diffrn_radiation_type MoK\a
_diffrn_radiation_wavelength 0.71073
_diffrn_reflns_av_R_equivalents 0.0544
_diffrn_reflns_av_sigmaI/netI 0.0457
_diffrn_reflns_limit_h_max 8
_diffrn_reflns_limit_h_min -9
_diffrn_reflns_limit_k_max 13
_diffrn_reflns_limit_k_min -13
_diffrn_reflns_limit_l_max 14
_diffrn_reflns_limit_l_min -14
_diffrn_reflns_number 13182
_diffrn_reflns_theta_full 28.30
_diffrn_reflns_theta_max 28.30
_diffrn_reflns_theta_min 1.98
_diffrn_standards_number 0
_exptl_absorpt_coefficient_mu 3.184
_exptl_absorpt_correction_T_max 0.7457
_exptl_absorpt_correction_T_min 0.4482
_exptl_absorpt_correction_type multi-scan
_exptl_absorpt_process_details '(<i>SADABS</i>; Bruker, 2009)'
_exptl_crystal_colour colourless
_exptl_crystal_density_diffrn 1.775
_exptl_crystal_density_method 'not measured'
_exptl_crystal_description block
_exptl_crystal_F_000 384
_exptl_crystal_size_max 0.38
_exptl_crystal_size_mid 0.313
_exptl_crystal_size_min 0.272
_refine_diff_density_max 0.447
_refine_diff_density_min -0.433
_refine_ls_extinction_method none
_refine_ls_goodness_of_fit_ref 1.080
_refine_ls_hydrogen_treatment constr
_refine_ls_matrix_type full
_refine_ls_number_parameters 191
_refine_ls_number_reflns 3570
_refine_ls_number_restraints 0
_refine_ls_restrained_S_all 1.080
_refine_ls_R_factor_all 0.0433
_refine_ls_R_factor_gt 0.0355
_refine_ls_shift/su_max 0.001
_refine_ls_shift/su_mean 0.000
_refine_ls_structure_factor_coef Fsqd
_refine_ls_weighting_details 'calc w=1/[\s^2^(Fo^2^)+(0.0512P)^2^+0.0238P] where P=(Fo^2^+2Fc^2^)/3'
_refine_ls_weighting_scheme calc
_refine_ls_wR_factor_gt 0.0947
_refine_ls_wR_factor_ref 0.0974
_reflns_number_gt 3007
_reflns_number_total 3570
_reflns_threshold_expression I>2\s(I)
_cod_data_source_file lh5482.cif
_cod_data_source_block I
_cod_database_code 2235543
_cod_database_fobs_code 2235543

loop_
_symmetry_equiv_pos_as_xyz
'x, y, z'
'-x, -y, -z'

loop_
_atom_site_type_symbol
_atom_site_label
_atom_site_fract_x
_atom_site_fract_y
_atom_site_fract_z
_atom_site_U_iso_or_equiv
_atom_site_adp_type
_atom_site_calc_flag
_atom_site_refinement_flags
_atom_site_occupancy
_atom_site_symmetry_multiplicity
Br Br1 -0.05797(4) -0.23812(2) 0.82146(3) 0.03829(11) Uani d . 1 2
Cl Cl1 0.31879(13) 0.47313(9) 0.12675(7) 0.0514(2) Uani d . 1 2
S S1 0.53111(8) 0.13394(6) 0.70691(5) 0.02350(14) Uani d . 1 2
O O1 0.1919(2) 0.53895(17) 0.62583(18) 0.0320(4) Uani d . 1 2
O O2 0.6309(3) 0.10707(19) 0.83068(17) 0.0320(4) Uani d . 1 2
O O3 0.6452(2) 0.10389(17) 0.60557(16) 0.0282(4) Uani d . 1 2
C C1 0.3820(3) 0.3152(2) 0.6417(2) 0.0237(4) Uani d . 1 2
C C2 0.3255(3) 0.4018(2) 0.5047(2) 0.0242(5) Uani d . 1 2
C C3 0.3615(4) 0.3785(3) 0.3887(2) 0.0288(5) Uani d . 1 2
H H3 0.4391 0.2863 0.3874 0.035 Uiso calc R 1 2
C C4 0.2782(4) 0.4967(3) 0.2754(3) 0.0345(6) Uani d . 1 2
C C5 0.1640(4) 0.6333(3) 0.2737(3) 0.0406(7) Uani d . 1 2
H H5 0.1098 0.7108 0.1929 0.049 Uiso calc R 1 2
C C6 0.1294(4) 0.6564(3) 0.3885(3) 0.0378(7) Uani d . 1 2
H H6 0.0539 0.7491 0.3898 0.045 Uiso calc R 1 2
C C7 0.2097(4) 0.5387(3) 0.5014(3) 0.0293(5) Uani d . 1 2
C C8 0.2974(4) 0.4014(3) 0.7101(3) 0.0297(5) Uani d . 1 2
C C9 0.2938(4) 0.3784(3) 0.8495(3) 0.0400(6) Uani d . 1 2
H H9A 0.1613 0.3780 0.8744 0.060 Uiso calc R 1 2
H H9B 0.3238 0.4568 0.8661 0.060 Uiso calc R 1 2
H H9C 0.3940 0.2850 0.9008 0.060 Uiso calc R 1 2
C C10 0.3644(3) 0.0345(2) 0.7367(2) 0.0246(5) Uani d . 1 2
C C11 0.2993(4) -0.0064(3) 0.8589(2) 0.0333(6) Uani d . 1 2
H H11 0.3425 0.0202 0.9252 0.040 Uiso calc R 1 2
C C12 0.1709(4) -0.0863(3) 0.8835(3) 0.0364(6) Uani d . 1 2
H H12 0.1249 -0.1146 0.9667 0.044 Uiso calc R 1 2
C C13 0.1106(4) -0.1243(2) 0.7867(3) 0.0291(5) Uani d . 1 2
C C14 0.1743(4) -0.0834(3) 0.6636(2) 0.0305(5) Uani d . 1 2
H H14 0.1313 -0.1105 0.5976 0.037 Uiso calc R 1 2
C C15 0.3008(4) -0.0028(3) 0.6388(2) 0.0286(5) Uani d . 1 2
H H15 0.3444 0.0272 0.5550 0.034 Uiso calc R 1 2

loop_
_atom_site_aniso_label
_atom_site_aniso_U_11
_atom_site_aniso_U_22
_atom_site_aniso_U_33
_atom_site_aniso_U_12
_atom_site_aniso_U_13
_atom_site_aniso_U_23
Br1 0.03630(17) 0.02806(14) 0.0493(2) -0.01477(11) 0.00645(13) -0.00910(12)
Cl1 0.0655(5) 0.0720(5) 0.0242(3) -0.0428(4) 0.0035(3) -0.0084(3)
S1 0.0238(3) 0.0256(3) 0.0201(3) -0.0069(2) 0.0006(2) -0.0082(2)
O1 0.0265(9) 0.0271(8) 0.0463(11) -0.0081(7) 0.0063(8) -0.0187(8)
O2 0.0309(9) 0.0384(9) 0.0253(9) -0.0116(7) -0.0032(7) -0.0097(7)
O3 0.0263(9) 0.0290(8) 0.0267(9) -0.0060(7) 0.0046(7) -0.0101(7)
C1 0.0205(11) 0.0259(10) 0.0255(12) -0.0089(9) 0.0020(9) -0.0092(9)
C2 0.0192(11) 0.0253(10) 0.0294(12) -0.0104(9) 0.0007(9) -0.0088(9)
C3 0.0286(12) 0.0300(11) 0.0274(13) -0.0130(10) 0.0027(10) -0.0071(10)
C4 0.0331(14) 0.0455(14) 0.0267(13) -0.0246(11) 0.0010(11) -0.0051(11)
C5 0.0333(14) 0.0357(13) 0.0408(17) -0.0189(11) -0.0064(12) 0.0071(12)
C6 0.0244(13) 0.0228(11) 0.0604(19) -0.0103(9) -0.0014(12) -0.0059(12)
C7 0.0219(11) 0.0290(11) 0.0397(14) -0.0129(9) 0.0030(10) -0.0116(10)
C8 0.0235(12) 0.0351(12) 0.0354(14) -0.0120(10) 0.0042(10) -0.0165(11)
C9 0.0392(15) 0.0550(16) 0.0365(15) -0.0181(13) 0.0100(12) -0.0274(13)
C10 0.0260(12) 0.0228(10) 0.0225(11) -0.0069(9) 0.0015(9) -0.0061(9)
C11 0.0420(15) 0.0394(13) 0.0227(12) -0.0190(11) 0.0048(11) -0.0114(11)
C12 0.0431(15) 0.0384(13) 0.0251(13) -0.0182(12) 0.0050(11) -0.0042(11)
C13 0.0275(12) 0.0215(10) 0.0334(13) -0.0065(9) 0.0051(10) -0.0059(9)
C14 0.0316(13) 0.0337(12) 0.0297(13) -0.0111(10) 0.0020(11) -0.0153(10)
C15 0.0312(13) 0.0307(11) 0.0242(12) -0.0097(10) 0.0057(10) -0.0108(10)

loop_
_atom_type_symbol
_atom_type_description
_atom_type_scat_dispersion_real
_atom_type_scat_dispersion_imag
_atom_type_scat_source
C C 0.0033 0.0016 'International Tables Vol C Tables 4.2.6.8 and 6.1.1.4'
H H 0.0000 0.0000 'International Tables Vol C Tables 4.2.6.8 and 6.1.1.4'
O O 0.0106 0.0060 'International Tables Vol C Tables 4.2.6.8 and 6.1.1.4'
S S 0.1246 0.1234 'International Tables Vol C Tables 4.2.6.8 and 6.1.1.4'
Cl Cl 0.1484 0.1585 'International Tables Vol C Tables 4.2.6.8 and 6.1.1.4'
Br Br -0.2901 2.4595 'International Tables Vol C Tables 4.2.6.8 and 6.1.1.4'

loop_
_geom_angle_atom_site_label_1
_geom_angle_atom_site_label_2
_geom_angle_atom_site_label_3
_geom_angle
O2 S1 O3 120.14(11)
O2 S1 C1 108.61(11)
O3 S1 C1 106.53(10)
O2 S1 C10 107.53(11)
O3 S1 C10 107.70(10)
C1 S1 C10 105.43(11)
C8 O1 C7 107.14(17)
C8 C1 C2 107.8(2)
C8 C1 S1 126.30(19)
C2 C1 S1 125.94(17)
C3 C2 C7 119.6(2)
C3 C2 C1 135.8(2)
C7 C2 C1 104.6(2)
C4 C3 C2 116.4(2)
C4 C3 H3 121.8
C2 C3 H3 121.8
C3 C4 C5 123.4(3)
C3 C4 Cl1 118.2(2)
C5 C4 Cl1 118.4(2)
C6 C5 C4 120.2(2)
C6 C5 H5 119.9
C4 C5 H5 119.9
C7 C6 C5 116.6(2)
C7 C6 H6 121.7
C5 C6 H6 121.7
C6 C7 O1 125.6(2)
C6 C7 C2 123.9(2)
O1 C7 C2 110.5(2)
C1 C8 O1 110.0(2)
C1 C8 C9 134.5(2)
O1 C8 C9 115.6(2)
C8 C9 H9A 109.5
C8 C9 H9B 109.5
H9A C9 H9B 109.5
C8 C9 H9C 109.5
H9A C9 H9C 109.5
H9B C9 H9C 109.5
C11 C10 C15 120.7(2)
C11 C10 S1 119.19(19)
C15 C10 S1 120.08(18)
C12 C11 C10 119.5(2)
C12 C11 H11 120.3
C10 C11 H11 120.3
C13 C12 C11 119.5(2)
C13 C12 H12 120.2
C11 C12 H12 120.2
C12 C13 C14 121.5(2)
C12 C13 Br1 119.62(19)
C14 C13 Br1 118.8(2)
C15 C14 C13 118.9(2)
C15 C14 H14 120.5
C13 C14 H14 120.5
C14 C15 C10 119.8(2)
C14 C15 H15 120.1
C10 C15 H15 120.1

loop_
_geom_bond_atom_site_label_1
_geom_bond_atom_site_label_2
_geom_bond_distance
Br1 C13 1.887(2)
Cl1 C4 1.748(3)
S1 O2 1.4380(18)
S1 O3 1.4392(17)
S1 C1 1.735(2)
S1 C10 1.765(2)
O1 C8 1.374(3)
O1 C7 1.378(3)
C1 C8 1.364(3)
C1 C2 1.446(3)
C2 C3 1.389(3)
C2 C7 1.392(3)
C3 C4 1.383(4)
C3 H3 0.9500
C4 C5 1.392(4)
C5 C6 1.375(4)
C5 H5 0.9500
C6 C7 1.374(4)
C6 H6 0.9500
C8 C9 1.472(4)
C9 H9A 0.9800
C9 H9B 0.9800
C9 H9C 0.9800
C10 C11 1.387(3)
C10 C15 1.389(3)
C11 C12 1.385(4)
C11 H11 0.9500
C12 C13 1.373(4)
C12 H12 0.9500
C13 C14 1.393(4)
C14 C15 1.378(4)
C14 H14 0.9500
C15 H15 0.9500

loop_
_geom_hbond_atom_site_label_D
_geom_hbond_atom_site_label_H
_geom_hbond_atom_site_label_A
_geom_hbond_site_symmetry_A
_geom_hbond_distance_DH
_geom_hbond_distance_HA
_geom_hbond_distance_DA
_geom_hbond_angle_DHA
C11 H11 O2 2_657 0.95 2.53 3.203(3) 127.8
C15 H15 O3 2_656 0.95 2.57 3.195(3) 123.5

loop_
_geom_torsion_atom_site_label_1
_geom_torsion_atom_site_label_2
_geom_torsion_atom_site_label_3
_geom_torsion_atom_site_label_4
_geom_torsion
O2 S1 C1 C8 -27.8(2)
O3 S1 C1 C8 -158.5(2)
C10 S1 C1 C8 87.2(2)
O2 S1 C1 C2 152.06(19)
O3 S1 C1 C2 21.3(2)
C10 S1 C1 C2 -92.9(2)
C8 C1 C2 C3 -179.8(3)
S1 C1 C2 C3 0.3(4)
C8 C1 C2 C7 0.8(2)
S1 C1 C2 C7 -179.05(17)
C7 C2 C3 C4 0.4(3)
C1 C2 C3 C4 -178.8(2)
C2 C3 C4 C5 0.1(4)
C2 C3 C4 Cl1 -179.96(17)
C3 C4 C5 C6 0.3(4)
Cl1 C4 C5 C6 -179.7(2)
C4 C5 C6 C7 -1.1(4)
C5 C6 C7 O1 -179.8(2)
C5 C6 C7 C2 1.7(4)
C8 O1 C7 C6 -178.5(2)
C8 O1 C7 C2 0.2(2)
C3 C2 C7 C6 -1.4(4)
C1 C2 C7 C6 178.1(2)
C3 C2 C7 O1 179.9(2)
C1 C2 C7 O1 -0.6(2)
C2 C1 C8 O1 -0.8(3)
S1 C1 C8 O1 179.12(16)
C2 C1 C8 C9 178.4(3)
S1 C1 C8 C9 -1.7(4)
C7 O1 C8 C1 0.4(2)
C7 O1 C8 C9 -179.0(2)
O2 S1 C10 C11 22.3(2)
O3 S1 C10 C11 153.12(19)
C1 S1 C10 C11 -93.4(2)
O2 S1 C10 C15 -157.24(19)
O3 S1 C10 C15 -26.4(2)
C1 S1 C10 C15 87.0(2)
C15 C10 C11 C12 0.5(4)
S1 C10 C11 C12 -179.0(2)
C10 C11 C12 C13 0.3(4)
C11 C12 C13 C14 -0.5(4)
C11 C12 C13 Br1 178.11(19)
C12 C13 C14 C15 0.0(4)
Br1 C13 C14 C15 -178.66(18)
C13 C14 C15 C10 0.8(4)
C11 C10 C15 C14 -1.1(4)
S1 C10 C15 C14 178.47(18)

loop_
_cod_related_entry_id
_cod_related_entry_database
_cod_related_entry_code
1 ChemSpider 30657892
